data_2312877
loop_
_publ_author_name
'Chrappan Soldavini, Benedetta'
'Merlini, Marco'
'Mangano, Chiara'
'Comboni, Davide'
'Crichton, Wilson'
'Hanfland, Michael'

_publ_section_title
;
 High-pressure and high-temperature polymorphism of
 Na<sub>2</sub>CO<sub>3</sub> up to 10 GPa.
;
_journal_coeditor_code DK5146SUP1
_journal_issue 'Pt 4'
_journal_name_full 'Acta crystallographica Section B, Structural science, crystal engineering and materials'
_journal_page_first 410
_journal_page_last 415
_journal_paper_doi 10.1107/S2052520626004956
_journal_volume 82
_journal_year 2026
_chemical_compound_source synthetic
_chemical_formula_analytical 'Na2 C1 O3'
_chemical_formula_sum 'C Na2 O3'
_chemical_formula_weight 105.99
_chemical_name_mineral epsilon-Na2CO3
_space_group_IT_number 9
_space_group_name_Hall 'C -2yc'
_space_group_name_H-M_alt 'C 1 c 1'
_symmetry_cell_setting monoclinic
_symmetry_Int_Tables_number 9
_symmetry_space_group_name_Hall 'C -2yc'
_symmetry_space_group_name_H-M 'C 1 c 1'
_cell_angle_alpha 90
_cell_angle_beta 102.03(5)
_cell_angle_gamma 90
_cell_formula_units_Z 8
_cell_length_a 8.832(5)
_cell_length_b 5.2024(5)
_cell_length_c 11.8155(13)
_cell_volume 531.0(3)
_diffrn_ambient_pressure 1920000000(20000)
_diffrn_ambient_temperature 298(2)
_diffrn_detector Mar555
_diffrn_measured_fraction_theta_full 0.33
_diffrn_measured_fraction_theta_max 0.26
_diffrn_measurement_device ESRF
_diffrn_measurement_device_type 'ID15B beamline'
_diffrn_radiation_probe x-ray
_diffrn_radiation_source synchrotron
_diffrn_radiation_wavelength 0.41105
_diffrn_reflns_av_R_equivalents 0
_diffrn_reflns_av_unetI/netI 0.0096
_diffrn_reflns_limit_h_max 7
_diffrn_reflns_limit_h_min -6
_diffrn_reflns_limit_k_max 7
_diffrn_reflns_limit_k_min 0
_diffrn_reflns_limit_l_max 14
_diffrn_reflns_limit_l_min -14
_diffrn_reflns_number 411
_diffrn_reflns_theta_full 12.02
_diffrn_reflns_theta_max 18.19
_diffrn_reflns_theta_min 2.04
_exptl_crystal_density_diffrn 2.6517
_exptl_crystal_F_000 416
_refine_ls_extinction_method none
_refine_ls_goodness_of_fit_gt 4.37
_refine_ls_goodness_of_fit_ref 4.09
_refine_ls_number_constraints 2
_refine_ls_number_parameters 49
_refine_ls_number_reflns 411
_refine_ls_number_restraints 0
_refine_ls_R_factor_all 0.0612
_refine_ls_R_factor_gt 0.0511
_refine_ls_shift/su_max 0.0354
_refine_ls_shift/su_mean 0.0115
_refine_ls_structure_factor_coef F
_refine_ls_weighting_details w=1/(\s^2^(F)+0.0001F^2^)
_refine_ls_weighting_scheme sigma
_refine_ls_wR_factor_gt 0.0600
_refine_ls_wR_factor_ref 0.0608
_reflns_number_gt 358
_reflns_number_total 411
_reflns_threshold_expression I>3\s(I)
_cod_data_source_file dk5146.cif
_cod_data_source_block epsilon-Na2CO3_P5
_cod_depositor_comments
;
The following automatic conversions were performed:

data item '_diffrn_radiation_probe' value 'X-ray' was changed to
'x-ray' in accordance with the
/home/data/users/saulius/crontab/automatic-downloads/rss-feeds/IUCr/lib/dictionaries/cif_core.dic
dictionary named 'cif_core.dic' version 2.4.2 last updated on
2011-04-26.

Automatic conversion script
Id: cif_fix_values 8170 2020-07-09 18:12:32Z antanas 
;
_cod_original_formula_sum 'Na2 C1 O3'
_cod_database_code 2312877

loop_
_space_group_symop_id
_space_group_symop_operation_xyz
1 x,y,z
2 x,-y,z+1/2
3 x+1/2,y+1/2,z
4 x+1/2,-y+1/2,z+1/2

loop_
_atom_site_label
_atom_site_type_symbol
_atom_site_fract_x
_atom_site_fract_y
_atom_site_fract_z
_atom_site_adp_type
_atom_site_U_iso_or_equiv
_atom_site_site_symmetry_multiplicity
_atom_site_occupancy
_atom_site_calc_flag
_atom_site_refinement_flags
_atom_site_disorder_assembly
_atom_site_disorder_group
Na1 Na 0.4984(13) 0.0404(10) 0.2194(4) Uiso 0.0235(13) 4 1 d . . .
Na2 Na 0.1604(17) 0.0072(10) 0.0907(5) Uiso 0.0173(5) 4 1 d . . .
Na4 Na 0.6657(15) -0.4588(4) 0.3422(5) Uiso 0.0168(5) 4 1 d . . .
O2 O 0.090(2) -0.3357(17) -0.0370(8) Uiso 0.0221(17) 4 1 d . . .
O3 O 0.294(2) -0.2601(15) 0.2547(6) Uiso 0.023(2) 4 1 d . . .
O4 O 0.3827(18) 0.0156(13) 0.0081(6) Uiso 0.0214(18) 4 1 d . . .
Na3 Na 0.8368(15) 0.0374(10) 0.4642(4) Uiso 0.0266(14) 4 1 d . . .
O5 O 0.539(2) 0.2520(13) 0.4331(6) Uiso 0.0185(18) 4 1 d . . .
O6 O 0.235(2) -0.6623(18) 0.2153(8) Uiso 0.027(2) 4 1 d . . .
O7 O 0.4585(17) -0.4878(13) 0.1796(6) Uiso 0.0196(18) 4 1 d . . .
C1 C 0.002(2) -0.5136(16) -0.0320(7) Uiso 0.0090(18) 4 1 d . . .
C2 C 0.329(2) -0.4625(19) 0.2157(7) Uiso 0.013(2) 4 1 d . . .

loop_
_atom_type_symbol
_atom_type_scat_dispersion_real
_atom_type_scat_dispersion_imag
_atom_type_scat_source
C -0.0001 0.0005 'International Tables Vol C tables 4.2.6.8 and 6.1.1.1'
Na 0.0096 0.0078 'International Tables Vol C tables 4.2.6.8 and 6.1.1.1'
O 0.0018 0.0018 'International Tables Vol C tables 4.2.6.8 and 6.1.1.1'
